data_4105631
loop_
_publ_author_name
'Kai Sun'
'Yan Li'
'Tao Xiong'
'Jingping Zhang'
'Qian Zhang'

_publ_section_title
;
 Palladium-Catalyzed C-H Aminations of Anilides with
 N-Fluorobenzenesulfonimide
;
_journal_name_full 'Journal of the American Chemical Society'
_journal_page_first 1694
_journal_page_last 1697
_journal_paper_doi 10.1021/ja1101695
_journal_volume 133
_journal_year 2011
_chemical_formula_sum 'C27 H24 N2 O5 S2'
_chemical_formula_weight 520.60
_chemical_name_systematic
;
 ?
;
_space_group_IT_number 2
_symmetry_cell_setting triclinic
_symmetry_space_group_name_Hall '-P 1'
_symmetry_space_group_name_H-M 'P -1'
_atom_sites_solution_hydrogens geom
_atom_sites_solution_primary direct
_atom_sites_solution_secondary difmap
_audit_creation_method SHELXL-97
_cell_angle_alpha 99.648(5)
_cell_angle_beta 105.586(5)
_cell_angle_gamma 100.964(5)
_cell_formula_units_Z 2
_cell_length_a 9.889(5)
_cell_length_b 11.320(5)
_cell_length_c 12.066(5)
_cell_measurement_temperature 293(2)
_cell_volume 1242.7(10)
_computing_structure_refinement 'SHELXL-97 (Sheldrick, 1997)'
_diffrn_ambient_temperature 293(2)
_diffrn_measured_fraction_theta_full 0.984
_diffrn_measured_fraction_theta_max 0.975
_diffrn_radiation_monochromator graphite
_diffrn_radiation_source 'fine-focus sealed tube'
_diffrn_radiation_type MoK\a
_diffrn_radiation_wavelength 0.71069
_diffrn_reflns_av_R_equivalents 0.0220
_diffrn_reflns_av_sigmaI/netI 0.0531
_diffrn_reflns_limit_h_max 12
_diffrn_reflns_limit_h_min -12
_diffrn_reflns_limit_k_max 9
_diffrn_reflns_limit_k_min -13
_diffrn_reflns_limit_l_max 14
_diffrn_reflns_limit_l_min -14
_diffrn_reflns_number 6780
_diffrn_reflns_theta_full 25.00
_diffrn_reflns_theta_max 26.01
_diffrn_reflns_theta_min 1.80
_exptl_absorpt_coefficient_mu 0.256
_exptl_crystal_density_diffrn 1.391
_exptl_crystal_F_000 544
_refine_diff_density_max 0.798
_refine_diff_density_min -0.520
_refine_diff_density_rms 0.074
_refine_ls_extinction_method none
_refine_ls_goodness_of_fit_ref 1.025
_refine_ls_hydrogen_treatment mixed
_refine_ls_matrix_type full
_refine_ls_number_parameters 325
_refine_ls_number_reflns 4770
_refine_ls_number_restraints 1
_refine_ls_restrained_S_all 1.084
_refine_ls_R_factor_all 0.1100
_refine_ls_R_factor_gt 0.0748
_refine_ls_shift/su_max 0.001
_refine_ls_shift/su_mean 0.000
_refine_ls_structure_factor_coef Fsqd
_refine_ls_weighting_details 'calc w=1/[\s^2^(Fo^2^)+(0.1058P)^2^+1.5669P] where P=(Fo^2^+2Fc^2^)/3'
_refine_ls_weighting_scheme calc
_refine_ls_wR_factor_gt 0.1947
_refine_ls_wR_factor_ref 0.2208
_reflns_number_gt 3226
_reflns_number_total 4770
_reflns_threshold_expression >2sigma(I)
_cod_data_source_file ja1101695_si_001.cif
_cod_data_source_block s
_cod_database_code 4105631

loop_
_symmetry_equiv_pos_as_xyz
'x, y, z'
'-x, -y, -z'

loop_
_atom_site_label
_atom_site_type_symbol
_atom_site_fract_x
_atom_site_fract_y
_atom_site_fract_z
_atom_site_U_iso_or_equiv
_atom_site_adp_type
_atom_site_occupancy
_atom_site_symmetry_multiplicity
_atom_site_calc_flag
_atom_site_refinement_flags
C1 C 0.5692(6) 1.3391(5) 0.2634(6) 0.0749(17) Uani 1 1 d .
H1 H 0.4819 1.3468 0.2751 0.090 Uiso 1 1 calc R
C2 C 0.6448(8) 1.4250(7) 0.2183(7) 0.097(2) Uani 1 1 d .
H2 H 0.6084 1.4917 0.2003 0.116 Uiso 1 1 calc R
C3 C 0.7716(8) 1.4125(6) 0.2001(6) 0.0834(19) Uani 1 1 d .
H3 H 0.8213 1.4714 0.1703 0.100 Uiso 1 1 calc R
C4 C 0.8265(7) 1.3164(6) 0.2245(6) 0.0779(18) Uani 1 1 d .
H4 H 0.9118 1.3078 0.2090 0.093 Uiso 1 1 calc R
C5 C 0.7560(5) 1.2294(5) 0.2729(5) 0.0614(14) Uani 1 1 d .
H5 H 0.7955 1.1647 0.2928 0.074 Uiso 1 1 calc R
C6 C 0.6272(5) 1.2411(4) 0.2906(4) 0.0472(11) Uani 1 1 d .
C7 C 0.3716(5) 0.7846(4) 0.1766(4) 0.0453(11) Uani 1 1 d .
C8 C 0.4590(6) 0.7563(5) 0.2729(5) 0.0673(15) Uani 1 1 d .
H8 H 0.5476 0.8101 0.3178 0.081 Uiso 1 1 calc R
C9 C 0.4116(8) 0.6463(6) 0.3008(6) 0.0799(18) Uani 1 1 d .
H9 H 0.4690 0.6258 0.3660 0.096 Uiso 1 1 calc R
C10 C 0.2820(8) 0.5664(5) 0.2347(5) 0.0747(17) Uani 1 1 d .
H10 H 0.2525 0.4914 0.2538 0.090 Uiso 1 1 calc R
C11 C 0.1952(7) 0.5975(5) 0.1395(5) 0.0715(16) Uani 1 1 d .
H11 H 0.1062 0.5439 0.0949 0.086 Uiso 1 1 calc R
C12 C 0.2396(6) 0.7078(5) 0.1102(5) 0.0560(12) Uani 1 1 d .
H12 H 0.1810 0.7296 0.0465 0.067 Uiso 1 1 calc R
C13 C -0.2005(7) 0.6161(7) 0.5518(6) 0.085(2) Uani 1 1 d .
H13A H -0.1546 0.5488 0.5567 0.127 Uiso 1 1 calc R
H13B H -0.3023 0.5840 0.5112 0.127 Uiso 1 1 calc R
H13C H -0.1866 0.6622 0.6301 0.127 Uiso 1 1 calc R
C14 C -0.1346(5) 0.6995(5) 0.4852(5) 0.0567(13) Uani 1 1 d .
C15 C -0.0245(6) 0.6740(5) 0.4396(5) 0.0657(15) Uani 1 1 d .
H15 H 0.0096 0.6046 0.4518 0.079 Uiso 1 1 calc R
C16 C 0.0340(5) 0.7488(5) 0.3776(5) 0.0560(13) Uani 1 1 d .
H16 H 0.1073 0.7294 0.3488 0.067 Uiso 1 1 calc R
C17 C -0.0135(4) 0.8525(4) 0.3569(4) 0.0426(10) Uani 1 1 d .
C18 C -0.1239(5) 0.8791(5) 0.4027(4) 0.0503(12) Uani 1 1 d .
H18 H -0.1585 0.9483 0.3905 0.060 Uiso 1 1 calc R
C19 C -0.1811(5) 0.8031(5) 0.4658(4) 0.0556(13) Uani 1 1 d .
H19 H -0.2533 0.8226 0.4961 0.067 Uiso 1 1 calc R
C20 C 0.0486(5) 0.9342(4) 0.2898(4) 0.0421(10) Uani 1 1 d .
C21 C 0.1960(4) 0.9536(4) 0.2965(4) 0.0420(10) Uani 1 1 d .
H21 H 0.2562 0.9179 0.3467 0.050 Uiso 1 1 calc R
C22 C 0.2512(4) 1.0245(4) 0.2298(4) 0.0396(10) Uani 1 1 d .
C23 C 0.1673(5) 1.0831(4) 0.1548(4) 0.0430(10) Uani 1 1 d .
C24 C 0.0221(5) 1.0657(4) 0.1501(4) 0.0495(11) Uani 1 1 d .
H24 H -0.0374 1.1034 0.1015 0.059 Uiso 1 1 calc R
C25 C -0.0345(5) 0.9939(4) 0.2158(4) 0.0478(11) Uani 1 1 d .
H25 H -0.1315 0.9848 0.2109 0.057 Uiso 1 1 calc R
C26 C 0.1885(6) 1.2462(5) 0.0421(5) 0.0605(14) Uani 1 1 d D
C27 C 0.0900(5) 1.2902(4) 0.0681(4) 0.0432(11) Uani 1 1 d D
H27A H 0.0766 1.3569 0.0300 0.065 Uiso 1 1 calc R
H27B H 0.1173 1.3204 0.1522 0.065 Uiso 1 1 calc R
H27C H 0.0012 1.2268 0.0418 0.065 Uiso 1 1 calc R
N1 N 0.2282(4) 1.1511(4) 0.0851(4) 0.0522(10) Uani 1 1 d .
H1' H 0.2821 1.1157 0.0588 0.063 Uiso 1 1 d R
N2 N 0.4027(4) 1.0357(3) 0.2346(3) 0.0394(8) Uani 1 1 d .
O1 O 0.2670(7) 1.2970(6) -0.0363(6) 0.130(2) Uani 1 1 d .
O2 O 0.6303(4) 1.0670(4) 0.4068(3) 0.0683(11) Uani 1 1 d .
O3 O 0.4571(4) 1.1961(4) 0.4159(3) 0.0676(11) Uani 1 1 d .
O4 O 0.5855(4) 0.9509(3) 0.1618(3) 0.0605(10) Uani 1 1 d .
O5 O 0.3386(4) 0.9236(3) 0.0271(3) 0.0581(9) Uani 1 1 d .
S1 S 0.43246(12) 0.92528(11) 0.13943(10) 0.0444(3) Uani 1 1 d .
S2 S 0.53508(12) 1.13380(12) 0.35219(10) 0.0475(3) Uani 1 1 d .

loop_
_atom_site_aniso_label
_atom_site_aniso_U_11
_atom_site_aniso_U_22
_atom_site_aniso_U_33
_atom_site_aniso_U_23
_atom_site_aniso_U_13
_atom_site_aniso_U_12
C1 0.060(3) 0.062(4) 0.105(5) 0.027(3) 0.026(3) 0.015(3)
C2 0.096(5) 0.074(5) 0.129(7) 0.048(5) 0.035(5) 0.018(4)
C3 0.089(5) 0.070(4) 0.085(5) 0.026(4) 0.029(4) -0.007(4)
C4 0.062(4) 0.077(4) 0.086(4) 0.000(3) 0.040(3) -0.011(3)
C5 0.049(3) 0.060(3) 0.076(4) 0.009(3) 0.030(3) 0.007(2)
C6 0.040(2) 0.048(3) 0.046(3) 0.006(2) 0.012(2) 0.001(2)
C7 0.049(3) 0.048(3) 0.047(3) 0.016(2) 0.023(2) 0.015(2)
C8 0.065(3) 0.061(3) 0.066(4) 0.026(3) 0.001(3) 0.012(3)
C9 0.098(5) 0.066(4) 0.071(4) 0.031(3) 0.010(4) 0.018(4)
C10 0.112(5) 0.049(3) 0.069(4) 0.020(3) 0.039(4) 0.010(3)
C11 0.074(4) 0.059(4) 0.070(4) 0.007(3) 0.019(3) -0.001(3)
C12 0.057(3) 0.056(3) 0.053(3) 0.014(2) 0.015(2) 0.010(2)
C13 0.079(4) 0.107(5) 0.091(5) 0.055(4) 0.044(4) 0.023(4)
C14 0.046(3) 0.073(4) 0.057(3) 0.025(3) 0.021(2) 0.011(2)
C15 0.072(4) 0.065(4) 0.079(4) 0.032(3) 0.038(3) 0.025(3)
C16 0.055(3) 0.060(3) 0.069(3) 0.018(3) 0.037(3) 0.023(2)
C17 0.034(2) 0.048(3) 0.045(3) 0.009(2) 0.0144(19) 0.0073(19)
C18 0.037(2) 0.056(3) 0.062(3) 0.013(2) 0.022(2) 0.012(2)
C19 0.043(3) 0.077(4) 0.050(3) 0.012(3) 0.023(2) 0.013(2)
C20 0.036(2) 0.046(3) 0.046(3) 0.008(2) 0.016(2) 0.0126(19)
C21 0.035(2) 0.049(3) 0.046(3) 0.014(2) 0.015(2) 0.0151(19)
C22 0.033(2) 0.043(2) 0.043(2) 0.0102(19) 0.0115(19) 0.0114(18)
C23 0.040(2) 0.042(2) 0.047(3) 0.012(2) 0.012(2) 0.0109(19)
C24 0.040(2) 0.054(3) 0.057(3) 0.018(2) 0.013(2) 0.017(2)
C25 0.033(2) 0.052(3) 0.060(3) 0.012(2) 0.017(2) 0.013(2)
C26 0.071(4) 0.043(3) 0.050(3) 0.016(2) 0.001(3) -0.005(2)
C27 0.040(2) 0.024(2) 0.076(3) 0.022(2) 0.022(2) 0.0159(18)
N1 0.050(2) 0.055(2) 0.062(3) 0.026(2) 0.022(2) 0.0214(19)
N2 0.0318(18) 0.044(2) 0.046(2) 0.0118(16) 0.0163(16) 0.0090(15)
O1 0.158(5) 0.117(5) 0.131(5) 0.062(4) 0.058(4) 0.025(4)
O2 0.048(2) 0.086(3) 0.068(2) 0.035(2) 0.0042(18) 0.0141(19)
O3 0.054(2) 0.084(3) 0.056(2) -0.0076(19) 0.0272(18) 0.0025(19)
O4 0.050(2) 0.064(2) 0.084(3) 0.0212(19) 0.0404(19) 0.0190(16)
O5 0.076(2) 0.067(2) 0.0404(19) 0.0189(16) 0.0236(17) 0.0246(19)
S1 0.0450(7) 0.0506(7) 0.0477(7) 0.0184(5) 0.0243(5) 0.0150(5)
S2 0.0358(6) 0.0614(8) 0.0444(7) 0.0125(5) 0.0136(5) 0.0079(5)

loop_
_atom_type_symbol
_atom_type_description
_atom_type_scat_dispersion_real
_atom_type_scat_dispersion_imag
_atom_type_scat_source
C C 0.0033 0.0016 'International Tables Vol C Tables 4.2.6.8 and 6.1.1.4'
N N 0.0061 0.0033 'International Tables Vol C Tables 4.2.6.8 and 6.1.1.4'
O O 0.0106 0.0060 'International Tables Vol C Tables 4.2.6.8 and 6.1.1.4'
S S 0.1246 0.1234 'International Tables Vol C Tables 4.2.6.8 and 6.1.1.4'
H H 0.0000 0.0000 'International Tables Vol C Tables 4.2.6.8 and 6.1.1.4'

loop_
_geom_angle_atom_site_label_1
_geom_angle_atom_site_label_2
_geom_angle_atom_site_label_3
_geom_angle
C2 C1 C6 118.4(6)
C2 C1 H1 120.8
C6 C1 H1 120.8
C3 C2 C1 120.6(6)
C3 C2 H2 119.7
C1 C2 H2 119.7
C4 C3 C2 121.1(6)
C4 C3 H3 119.5
C2 C3 H3 119.5
C3 C4 C5 120.3(6)
C3 C4 H4 119.9
C5 C4 H4 119.9
C6 C5 C4 118.9(6)
C6 C5 H5 120.6
C4 C5 H5 120.6
C5 C6 C1 120.8(5)
C5 C6 S2 120.3(4)
C1 C6 S2 118.9(4)
C12 C7 C8 122.0(5)
C12 C7 S1 119.6(4)
C8 C7 S1 118.4(4)
C9 C8 C7 118.1(5)
C9 C8 H8 120.9
C7 C8 H8 120.9
C10 C9 C8 121.3(6)
C10 C9 H9 119.4
C8 C9 H9 119.4
C9 C10 C11 119.6(5)
C9 C10 H10 120.2
C11 C10 H10 120.2
C12 C11 C10 120.3(6)
C12 C11 H11 119.8
C10 C11 H11 119.8
C7 C12 C11 118.7(5)
C7 C12 H12 120.7
C11 C12 H12 120.7
C14 C13 H13A 109.5
C14 C13 H13B 109.5
H13A C13 H13B 109.5
C14 C13 H13C 109.5
H13A C13 H13C 109.5
H13B C13 H13C 109.5
C19 C14 C15 117.3(4)
C19 C14 C13 121.2(5)
C15 C14 C13 121.5(5)
C16 C15 C14 121.5(5)
C16 C15 H15 119.2
C14 C15 H15 119.2
C15 C16 C17 121.3(4)
C15 C16 H16 119.3
C17 C16 H16 119.3
C16 C17 C18 117.5(4)
C16 C17 C20 122.0(4)
C18 C17 C20 120.5(4)
C19 C18 C17 120.3(5)
C19 C18 H18 119.8
C17 C18 H18 119.8
C14 C19 C18 121.9(4)
C14 C19 H19 119.0
C18 C19 H19 119.0
C25 C20 C21 116.7(4)
C25 C20 C17 122.4(4)
C21 C20 C17 120.9(4)
C22 C21 C20 120.6(4)
C22 C21 H21 119.7
C20 C21 H21 119.7
C21 C22 C23 122.5(4)
C21 C22 N2 118.5(4)
C23 C22 N2 118.9(4)
C24 C23 C22 116.7(4)
C24 C23 N1 123.1(4)
C22 C23 N1 120.1(4)
C25 C24 C23 121.2(4)
C25 C24 H24 119.4
C23 C24 H24 119.4
C24 C25 C20 122.3(4)
C24 C25 H25 118.9
C20 C25 H25 118.9
C27 C26 N1 121.0(5)
C27 C26 O1 121.9(5)
N1 C26 O1 117.1(5)
C26 C27 H27A 109.5
C26 C27 H27B 109.5
H27A C27 H27B 109.5
C26 C27 H27C 109.5
H27A C27 H27C 109.5
H27B C27 H27C 109.5
C26 N1 C23 128.4(4)
C26 N1 H1' 119.8
C23 N1 H1' 110.5
C22 N2 S1 115.6(3)
C22 N2 S2 119.0(3)
S1 N2 S2 123.8(2)
O5 S1 O4 120.8(2)
O5 S1 N2 105.16(19)
O4 S1 N2 106.4(2)
O5 S1 C7 107.9(2)
O4 S1 C7 109.7(2)
N2 S1 C7 105.90(19)
O2 S2 O3 120.7(2)
O2 S2 N2 109.1(2)
O3 S2 N2 103.5(2)
O2 S2 C6 109.7(2)
O3 S2 C6 107.9(2)
N2 S2 C6 104.6(2)

loop_
_geom_bond_atom_site_label_1
_geom_bond_atom_site_label_2
_geom_bond_distance
C1 C2 1.386(9)
C1 C6 1.389(7)
C1 H1 0.9300
C2 C3 1.358(9)
C2 H2 0.9300
C3 C4 1.346(9)
C3 H3 0.9300
C4 C5 1.395(8)
C4 H4 0.9300
C5 C6 1.374(6)
C5 H5 0.9300
C6 S2 1.761(5)
C7 C12 1.369(7)
C7 C8 1.374(7)
C7 S1 1.766(5)
C8 C9 1.374(8)
C8 H8 0.9300
C9 C10 1.366(9)
C9 H9 0.9300
C10 C11 1.379(8)
C10 H10 0.9300
C11 C12 1.378(7)
C11 H11 0.9300
C12 H12 0.9300
C13 C14 1.505(7)
C13 H13A 0.9600
C13 H13B 0.9600
C13 H13C 0.9600
C14 C19 1.372(7)
C14 C15 1.399(7)
C15 C16 1.368(7)
C15 H15 0.9300
C16 C17 1.382(7)
C16 H16 0.9300
C17 C18 1.408(6)
C17 C20 1.480(6)
C18 C19 1.381(7)
C18 H18 0.9300
C19 H19 0.9300
C20 C25 1.395(6)
C20 C21 1.410(6)
C21 C22 1.370(6)
C21 H21 0.9300
C22 C23 1.399(6)
C22 N2 1.464(5)
C23 C24 1.396(6)
C23 N1 1.405(6)
C24 C25 1.372(6)
C24 H24 0.9300
C25 H25 0.9300
C26 C27 1.261(6)
C26 N1 1.349(6)
C26 O1 1.495(7)
C27 H27A 0.9600
C27 H27B 0.9600
C27 H27C 0.9600
N1 H1' 0.8221
N2 S1 1.676(4)
N2 S2 1.697(4)
O2 S2 1.414(4)
O3 S2 1.424(4)
O4 S1 1.427(3)
O5 S1 1.417(3)

loop_
_geom_torsion_atom_site_label_1
_geom_torsion_atom_site_label_2
_geom_torsion_atom_site_label_3
_geom_torsion_atom_site_label_4
_geom_torsion
C6 C1 C2 C3 0.7(11)
C1 C2 C3 C4 0.5(12)
C2 C3 C4 C5 -2.2(11)
C3 C4 C5 C6 2.6(9)
C4 C5 C6 C1 -1.4(8)
C4 C5 C6 S2 -179.7(4)
C2 C1 C6 C5 -0.2(9)
C2 C1 C6 S2 178.1(5)
C12 C7 C8 C9 1.1(9)
S1 C7 C8 C9 -179.5(5)
C7 C8 C9 C10 0.5(10)
C8 C9 C10 C11 -1.4(10)
C9 C10 C11 C12 0.9(10)
C8 C7 C12 C11 -1.6(8)
S1 C7 C12 C11 179.0(4)
C10 C11 C12 C7 0.6(9)
C19 C14 C15 C16 -0.4(9)
C13 C14 C15 C16 179.1(6)
C14 C15 C16 C17 -0.3(9)
C15 C16 C17 C18 0.5(8)
C15 C16 C17 C20 -179.9(5)
C16 C17 C18 C19 0.0(7)
C20 C17 C18 C19 -179.7(4)
C15 C14 C19 C18 0.8(8)
C13 C14 C19 C18 -178.6(5)
C17 C18 C19 C14 -0.6(8)
C16 C17 C20 C25 145.4(5)
C18 C17 C20 C25 -35.0(7)
C16 C17 C20 C21 -33.5(7)
C18 C17 C20 C21 146.1(5)
C25 C20 C21 C22 -2.1(7)
C17 C20 C21 C22 176.8(4)
C20 C21 C22 C23 1.5(7)
C20 C21 C22 N2 -176.4(4)
C21 C22 C23 C24 -0.3(7)
N2 C22 C23 C24 177.6(4)
C21 C22 C23 N1 -177.7(4)
N2 C22 C23 N1 0.2(6)
C22 C23 C24 C25 -0.3(7)
N1 C23 C24 C25 177.0(5)
C23 C24 C25 C20 -0.4(8)
C21 C20 C25 C24 1.6(7)
C17 C20 C25 C24 -177.3(4)
C27 C26 N1 C23 4.1(8)
O1 C26 N1 C23 -176.4(5)
C24 C23 N1 C26 28.7(8)
C22 C23 N1 C26 -154.1(5)
C21 C22 N2 S1 87.2(4)
C23 C22 N2 S1 -90.8(4)
C21 C22 N2 S2 -78.6(5)
C23 C22 N2 S2 103.4(4)
C22 N2 S1 O5 52.9(3)
S2 N2 S1 O5 -142.0(3)
C22 N2 S1 O4 -177.8(3)
S2 N2 S1 O4 -12.8(3)
C22 N2 S1 C7 -61.2(3)
S2 N2 S1 C7 103.8(3)
C12 C7 S1 O5 -10.9(5)
C8 C7 S1 O5 169.7(4)
C12 C7 S1 O4 -144.3(4)
C8 C7 S1 O4 36.2(5)
C12 C7 S1 N2 101.3(4)
C8 C7 S1 N2 -78.1(4)
C22 N2 S2 O2 123.0(3)
S1 N2 S2 O2 -41.6(3)
C22 N2 S2 O3 -6.7(4)
S1 N2 S2 O3 -171.3(3)
C22 N2 S2 C6 -119.7(3)
S1 N2 S2 C6 75.7(3)
C5 C6 S2 O2 16.7(5)
C1 C6 S2 O2 -161.6(4)
C5 C6 S2 O3 150.0(4)
C1 C6 S2 O3 -28.3(5)
C5 C6 S2 N2 -100.2(4)
C1 C6 S2 N2 81.5(5)

loop_
_cod_related_entry_id
_cod_related_entry_database
_cod_related_entry_code
1 ChemSpider 30660231
